data_2106752
loop_
_publ_author_name
'Darriet, B.'
'Galy, J.'

_publ_section_title
;
 Synthese et structure cristalline du bis(difluorooxostannate(II))
 d'etain(II), (Sn2 O2 F4) Sn2
;
_journal_name_full 'Acta Crystallographica B (24,1968-38,1982)'
_journal_page_first 1489
_journal_page_last 1492
_journal_volume 33
_journal_year 1977
_chemical_formula_sum 'F4 O2 Sn4'
_chemical_name_systematic 'Sn2 (Sn2 O2 F4)'
_space_group_IT_number 12
_symmetry_space_group_name_Hall '-C 2y'
_symmetry_space_group_name_H-M 'C 1 2/m 1'
_cell_angle_alpha 90
_cell_angle_beta 97.9
_cell_angle_gamma 90
_cell_formula_units_Z 2
_cell_length_a 9.296
_cell_length_b 8.076
_cell_length_c 5.074
_cell_volume 377.313
_citation_journal_id_ASTM ACBCAR
_cod_data_source_file Darriet_ACBCAR_1977_255.cif
_cod_data_source_block F4O2Sn4
_cod_original_cell_volume 377.3128
_cod_database_code 2106752

loop_
_symmetry_equiv_pos_as_xyz
x,y,z
-x,y,-z
-x,-y,-z
x,-y,z
x+1/2,y+1/2,z
-x+1/2,y+1/2,-z
-x+1/2,-y+1/2,-z
x+1/2,-y+1/2,z

loop_
_atom_site_label
_atom_site_type_symbol
_atom_site_fract_x
_atom_site_fract_y
_atom_site_fract_z
_atom_site_occupancy
_atom_site_U_iso_or_equiv
O1 O-2 0.392 0 0.303 1 0.0
F1 F-1 0.675 0.179 0.199 1 0.0
Sn2 Sn+2 0 0.2964 0.5 1 0.0
Sn1 Sn+2 0.2167 0 0.0143 1 0.0
